data_4022415
loop_
_publ_author_name
'Howard E. Zimmerman'
'Tibor Novak'

_publ_contact_author
; 
   Prof. Howard E. Zimmerman 
   Department of Chemistry 
   University of Wisconsin 
   1101 University Ave. 
   Madison, WI  53706-1396  USA 
;
_publ_contact_author_email zimmerman@chem.wisc.edu
_publ_contact_author_fax 1(608)2620381
_publ_contact_author_phone 1(608)2621502
_publ_section_title
;
 Regioselectivity of the Tri-\p-methane Rearrangement:
 Mechanistic and Exploratory Organic Photochemistry
;
_journal_name_full 'Journal of Organic Chemistry'
_journal_page_first 5056
_journal_page_last 5066
_journal_paper_doi 10.1021/jo034189j
_journal_volume 68
_journal_year 2003
_chemical_formula_moiety 'C52 H38 N2'
_chemical_formula_sum 'C52 H38 N2'
_chemical_formula_weight 690.84
_chemical_melting_point 178
_chemical_name_common 15
_chemical_name_systematic
; 
 ? 
;
_space_group_IT_number 2
_symmetry_cell_setting triclinic
_symmetry_space_group_name_Hall '-P 1'
_symmetry_space_group_name_H-M 'P -1'
_atom_sites_solution_hydrogens geom
_atom_sites_solution_primary direct
_atom_sites_solution_secondary difmap
_audit_creation_method SHELXL-97
_cell_angle_alpha 87.769(11)
_cell_angle_beta 89.093(11)
_cell_angle_gamma 68.853(10)
_cell_formula_units_Z 2
_cell_length_a 10.865(6)
_cell_length_b 11.869(7)
_cell_length_c 15.773(9)
_cell_measurement_reflns_used 857
_cell_measurement_temperature 100(2)
_cell_measurement_theta_max 26.42
_cell_measurement_theta_min 1.29
_cell_volume 1895.7(19)
_computing_structure_refinement 'SHELXL-97 (Sheldrick, 1997)'
_computing_structure_solution 'SHELXS-97 (Sheldrick, 1990)'
_diffrn_ambient_temperature 100(2)
_diffrn_measured_fraction_theta_full 0.968
_diffrn_measured_fraction_theta_max 0.968
_diffrn_measurement_device_type Bruker
_diffrn_measurement_method omega_scans
_diffrn_radiation_monochromator graphite
_diffrn_radiation_source 'fine-focus sealed tube'
_diffrn_radiation_type MoK\a
_diffrn_radiation_wavelength 0.71073
_diffrn_reflns_av_R_equivalents 0.0286
_diffrn_reflns_av_sigmaI/netI 0.0527
_diffrn_reflns_limit_h_max 13
_diffrn_reflns_limit_h_min -13
_diffrn_reflns_limit_k_max 14
_diffrn_reflns_limit_k_min -14
_diffrn_reflns_limit_l_max 19
_diffrn_reflns_limit_l_min -19
_diffrn_reflns_number 13945
_diffrn_reflns_theta_full 26.42
_diffrn_reflns_theta_max 26.42
_diffrn_reflns_theta_min 1.29
_diffrn_standards_decay_% <1%
_exptl_absorpt_coefficient_mu 0.070
_exptl_absorpt_correction_type none
_exptl_crystal_colour colorless
_exptl_crystal_density_diffrn 1.210
_exptl_crystal_density_method 'not measured'
_exptl_crystal_description Prism
_exptl_crystal_F_000 728
_exptl_crystal_size_max 0.43
_exptl_crystal_size_mid 0.35
_exptl_crystal_size_min 0.20
_refine_diff_density_max 0.267
_refine_diff_density_min -0.199
_refine_diff_density_rms 0.041
_refine_ls_extinction_method none
_refine_ls_goodness_of_fit_ref 0.842
_refine_ls_hydrogen_treatment mixed
_refine_ls_matrix_type full
_refine_ls_number_parameters 639
_refine_ls_number_reflns 7548
_refine_ls_number_restraints 0
_refine_ls_restrained_S_all 0.842
_refine_ls_R_factor_all 0.0680
_refine_ls_R_factor_gt 0.0471
_refine_ls_shift/su_max 0.035
_refine_ls_shift/su_mean 0.004
_refine_ls_structure_factor_coef Fsqd
_refine_ls_weighting_details 'calc w=1/[\s^2^(Fo^2^)+(0.0918P)^2^+0.8885P] where P=(Fo^2^+2Fc^2^)/3'
_refine_ls_weighting_scheme calc
_refine_ls_wR_factor_gt 0.1273
_refine_ls_wR_factor_ref 0.1417
_reflns_number_gt 5678
_reflns_number_total 7548
_reflns_threshold_expression >2sigma(I)
_cod_data_source_file jo034189jsi20030218_024243_1.cif
_cod_data_source_block 15
_cod_depositor_comments
;
The following automatic conversions were performed:
'_exptl_absorpt_correction_type' value 'None' changed to 'none' according
to '/home/saulius/struct/CIF-dictionaries/cif_core.dic' dictionary named
'cif_core.dic' version 2.4.1 from 2010-06-29.

Automatic conversion script
Id: cif_fix_enum 1527 2010-12-29 10:47:43Z saulius 
;
_cod_database_code 4022415

loop_
_symmetry_equiv_pos_as_xyz
'x, y, z'
'-x, -y, -z'

loop_
_atom_site_label
_atom_site_type_symbol
_atom_site_fract_x
_atom_site_fract_y
_atom_site_fract_z
_atom_site_U_iso_or_equiv
_atom_site_adp_type
_atom_site_occupancy
_atom_site_symmetry_multiplicity
_atom_site_calc_flag
N1 N 0.99696(16) 0.79369(14) 0.42547(10) 0.0308(4) Uani 1 1 d
C2 C 1.00764(16) 0.22981(15) 0.32923(10) 0.0203(3) Uani 1 1 d
C3 C 0.73749(17) 0.15815(15) 0.23014(10) 0.0208(4) Uani 1 1 d
C4 C 0.97523(17) -0.07584(15) 0.20429(11) 0.0233(4) Uani 1 1 d
C5 C 1.09549(17) -0.18761(16) 0.19566(11) 0.0250(4) Uani 1 1 d
C6 C 0.57573(17) 0.28428(15) 0.12759(11) 0.0227(4) Uani 1 1 d
C7 C 1.3188(2) -0.39880(18) 0.17423(13) 0.0335(4) Uani 1 1 d
C8 C 0.96420(17) 0.00039(15) 0.26700(11) 0.0216(4) Uani 1 1 d
C9 C 0.99988(17) 0.58398(15) 0.38440(10) 0.0235(4) Uani 1 1 d
C10 C 0.7083(2) 0.23730(17) 0.48003(11) 0.0287(4) Uani 1 1 d
C11 C 1.20250(18) 0.09802(16) 0.24386(11) 0.0252(4) Uani 1 1 d
C12 C 0.89721(18) 0.54722(16) 0.41198(11) 0.0258(4) Uani 1 1 d
C13 C 1.21191(18) 0.08333(16) 0.39595(11) 0.0254(4) Uani 1 1 d
C14 C 0.99808(17) 0.70140(16) 0.40556(11) 0.0254(4) Uani 1 1 d
C15 C 0.86984(17) -0.05964(16) 0.13964(11) 0.0257(4) Uani 1 1 d
C16 C 1.33726(18) -0.00389(17) 0.39266(12) 0.0277(4) Uani 1 1 d
C17 C 0.69905(17) 0.25588(15) 0.17785(10) 0.0221(4) Uani 1 1 d
C18 C 1.10668(18) 0.50436(16) 0.34085(11) 0.0266(4) Uani 1 1 d
C19 C 1.00665(16) 0.35141(15) 0.35178(10) 0.0206(4) Uani 1 1 d
C20 C 0.90125(18) 0.43270(16) 0.39622(11) 0.0241(4) Uani 1 1 d
C21 C 0.85112(17) 0.11258(15) 0.29263(10) 0.0214(4) Uani 1 1 d
C22 C 1.14243(16) 0.13454(14) 0.32199(10) 0.0210(4) Uani 1 1 d
C23 C 0.68249(17) 0.16650(15) 0.41922(10) 0.0228(4) Uani 1 1 d
C24 C 1.10951(18) 0.38945(16) 0.32576(11) 0.0253(4) Uani 1 1 d
C25 C 1.39534(17) -0.03992(16) 0.31415(12) 0.0277(4) Uani 1 1 d
C26 C 0.79469(18) 0.07029(16) 0.37654(11) 0.0234(4) Uani 1 1 d
C27 C 0.89204(17) 0.21708(15) 0.31630(10) 0.0208(4) Uani 1 1 d
C28 C 0.55133(18) 0.18390(18) 0.40231(11) 0.0277(4) Uani 1 1 d
C29 C 0.46562(18) 0.26313(17) 0.16110(12) 0.0276(4) Uani 1 1 d
C30 C 1.20493(18) -0.21710(17) 0.24915(12) 0.0292(4) Uani 1 1 d
C31 C 1.3155(2) -0.32009(17) 0.23810(13) 0.0327(4) Uani 1 1 d
C32 C 0.56747(19) 0.33187(16) 0.04480(11) 0.0269(4) Uani 1 1 d
C C 0.35323(19) 0.28707(18) 0.11297(13) 0.0317(4) Uani 1 1 d
C34 C 1.10183(19) -0.26771(17) 0.13122(12) 0.0292(4) Uani 1 1 d
C35 C 1.2115(2) -0.37217(18) 0.12144(13) 0.0340(4) Uani 1 1 d
C36 C 1.32817(19) 0.01176(17) 0.23965(12) 0.0297(4) Uani 1 1 d
C37 C 0.45476(19) 0.35535(17) -0.00321(12) 0.0302(4) Uani 1 1 d
C38 C 0.34734(19) 0.33284(17) 0.03038(12) 0.0291(4) Uani 1 1 d
C39 C 0.77396(18) 0.33914(16) 0.16198(11) 0.0259(4) Uani 1 1 d
C40 C 0.6844(2) -0.1066(2) 0.09195(14) 0.0402(5) Uani 1 1 d
C41 C 0.8657(2) 0.00433(18) 0.06346(12) 0.0324(4) Uani 1 1 d
C42 C 0.8906(2) 0.3032(2) 0.11538(12) 0.0326(4) Uani 1 1 d
C43 C 0.77864(19) -0.11614(18) 0.15307(13) 0.0322(4) Uani 1 1 d
C44 C 0.6059(2) 0.32531(19) 0.52039(13) 0.0361(5) Uani 1 1 d
C45 C 0.7257(2) 0.45604(17) 0.19275(13) 0.0332(4) Uani 1 1 d
C46 C 0.6816(2) -0.0424(2) 0.01691(14) 0.0429(5) Uani 1 1 d
C47 C 1.5239(2) -0.13393(19) 0.31175(13) 0.0383(5) Uani 1 1 d
C48 C 0.4761(2) 0.3425(2) 0.50208(14) 0.0409(5) Uani 1 1 d
N2 N 1.62547(19) -0.2099(2) 0.31145(14) 0.0613(6) Uani 1 1 d
C50 C 0.9591(2) 0.3818(2) 0.10068(14) 0.0443(6) Uani 1 1 d
C51 C 0.9119(2) 0.4955(2) 0.13333(15) 0.0465(6) Uani 1 1 d
C52 C 0.4487(2) 0.2711(2) 0.44334(13) 0.0377(5) Uani 1 1 d
C53 C 0.7718(2) 0.0135(2) 0.00228(13) 0.0407(5) Uani 1 1 d
C54 C 0.7956(2) 0.5331(2) 0.17937(15) 0.0440(6) Uani 1 1 d
H45 H 0.642(2) 0.483(2) 0.2276(14) 0.041(6) Uiso 1 1 d
H34 H 1.0284(19) -0.2532(17) 0.0920(12) 0.029(5) Uiso 1 1 d
H42 H 0.929(2) 0.223(2) 0.0950(13) 0.032(5) Uiso 1 1 d
H10 H 0.8018(19) 0.2203(17) 0.4948(11) 0.022(5) Uiso 1 1 d
H20 H 0.8298(18) 0.4102(16) 0.4171(11) 0.021(5) Uiso 1 1 d
H43 H 0.7809(19) -0.1606(18) 0.2074(13) 0.029(5) Uiso 1 1 d
H3 H 0.6830(18) 0.1090(17) 0.2305(11) 0.021(4) Uiso 1 1 d
H24 H 1.183(2) 0.3351(18) 0.2958(12) 0.029(5) Uiso 1 1 d
H16 H 1.3820(19) -0.0383(18) 0.4461(13) 0.033(5) Uiso 1 1 d
H11 H 1.1558(18) 0.1327(17) 0.1920(12) 0.025(5) Uiso 1 1 d
H28 H 0.532(2) 0.1326(19) 0.3617(13) 0.034(5) Uiso 1 1 d
H8 H 1.0339(17) -0.0221(15) 0.3075(11) 0.014(4) Uiso 1 1 d
H27 H 0.8119(17) 0.2917(16) 0.3249(11) 0.017(4) Uiso 1 1 d
H7 H 1.396(2) -0.4702(19) 0.1680(12) 0.032(5) Uiso 1 1 d
H18 H 1.1788(19) 0.5291(17) 0.3218(12) 0.027(5) Uiso 1 1 d
H13 H 1.1716(18) 0.1093(17) 0.4510(13) 0.026(5) Uiso 1 1 d
H12 H 0.824(2) 0.6014(19) 0.4432(13) 0.032(5) Uiso 1 1 d
H26 H 0.871(2) 0.0379(18) 0.4172(13) 0.031(5) Uiso 1 1 d
H38 H 0.268(2) 0.3516(18) -0.0036(13) 0.031(5) Uiso 1 1 d
H30 H 1.2059(19) -0.1656(18) 0.2957(13) 0.029(5) Uiso 1 1 d
H29 H 0.4676(19) 0.2326(18) 0.2200(13) 0.034(5) Uiso 1 1 d
H32 H 0.640(2) 0.3492(18) 0.0226(12) 0.030(5) Uiso 1 1 d
H31 H 1.394(2) -0.337(2) 0.2762(14) 0.042(6) Uiso 1 1 d
H26V H 0.7657(19) 0.0035(19) 0.3603(12) 0.031(5) Uiso 1 1 d
H37 H 0.452(2) 0.3856(19) -0.0590(14) 0.037(6) Uiso 1 1 d
H44 H 0.629(2) 0.373(2) 0.5632(15) 0.045(6) Uiso 1 1 d
H35 H 1.211(2) -0.428(2) 0.0754(14) 0.043(6) Uiso 1 1 d
H36 H 1.368(2) -0.0152(19) 0.1863(14) 0.037(6) Uiso 1 1 d
H41 H 0.933(2) 0.042(2) 0.0525(14) 0.039(6) Uiso 1 1 d
H40 H 0.621(2) -0.147(2) 0.1028(14) 0.044(6) Uiso 1 1 d
H H 0.277(2) 0.274(2) 0.1378(14) 0.041(6) Uiso 1 1 d
H52 H 0.357(2) 0.281(2) 0.4309(15) 0.050(6) Uiso 1 1 d
H54 H 0.763(2) 0.612(2) 0.2066(15) 0.052(7) Uiso 1 1 d
H51 H 0.965(2) 0.552(2) 0.1230(16) 0.059(7) Uiso 1 1 d
H53 H 0.768(2) 0.062(2) -0.0520(16) 0.052(7) Uiso 1 1 d
H46 H 0.615(2) -0.036(2) -0.0271(16) 0.056(7) Uiso 1 1 d
H50 H 1.042(3) 0.351(2) 0.0676(16) 0.056(7) Uiso 1 1 d
H48 H 0.404(2) 0.407(2) 0.5301(14) 0.045(6) Uiso 1 1 d

loop_
_atom_site_aniso_label
_atom_site_aniso_U_11
_atom_site_aniso_U_22
_atom_site_aniso_U_33
_atom_site_aniso_U_23
_atom_site_aniso_U_13
_atom_site_aniso_U_12
N1 0.0345(9) 0.0228(8) 0.0346(9) -0.0023(7) -0.0007(7) -0.0097(7)
C2 0.0236(9) 0.0188(8) 0.0174(8) 0.0000(6) 0.0006(6) -0.0065(7)
C3 0.0207(9) 0.0190(8) 0.0233(8) -0.0039(6) 0.0026(7) -0.0079(7)
C4 0.0233(9) 0.0220(9) 0.0266(9) -0.0022(7) 0.0045(7) -0.0109(7)
C5 0.0250(9) 0.0214(9) 0.0303(9) -0.0041(7) 0.0080(7) -0.0106(8)
C6 0.0241(9) 0.0159(8) 0.0273(9) -0.0027(7) -0.0012(7) -0.0062(7)
C7 0.0278(10) 0.0219(10) 0.0465(12) -0.0047(8) 0.0127(9) -0.0040(9)
C8 0.0204(9) 0.0197(9) 0.0248(8) 0.0023(7) -0.0018(7) -0.0076(7)
C9 0.0278(9) 0.0207(9) 0.0219(8) 0.0003(7) -0.0038(7) -0.0086(8)
C10 0.0321(11) 0.0319(10) 0.0271(9) -0.0016(8) 0.0021(8) -0.0175(9)
C11 0.0276(10) 0.0237(9) 0.0237(9) 0.0011(7) 0.0006(7) -0.0086(8)
C12 0.0252(9) 0.0244(9) 0.0259(9) -0.0046(7) 0.0018(7) -0.0063(8)
C13 0.0275(9) 0.0248(9) 0.0240(9) -0.0017(7) 0.0019(7) -0.0094(8)
C14 0.0254(9) 0.0239(10) 0.0261(9) 0.0008(7) -0.0012(7) -0.0079(8)
C15 0.0258(9) 0.0227(9) 0.0275(9) -0.0095(7) 0.0048(7) -0.0069(8)
C16 0.0257(10) 0.0263(10) 0.0301(10) 0.0063(7) -0.0018(8) -0.0088(8)
C17 0.0237(9) 0.0191(8) 0.0232(8) -0.0038(6) 0.0017(7) -0.0070(7)
C18 0.0260(10) 0.0265(10) 0.0296(9) -0.0014(7) 0.0010(7) -0.0121(8)
C19 0.0224(9) 0.0189(8) 0.0195(8) 0.0008(6) -0.0043(6) -0.0060(7)
C20 0.0255(9) 0.0243(9) 0.0245(9) -0.0025(7) 0.0013(7) -0.0112(8)
C21 0.0230(9) 0.0189(8) 0.0218(8) -0.0013(6) -0.0003(7) -0.0069(7)
C22 0.0230(9) 0.0163(8) 0.0256(8) -0.0012(6) 0.0014(7) -0.0094(7)
C23 0.0266(9) 0.0199(9) 0.0210(8) 0.0037(6) 0.0010(7) -0.0077(7)
C24 0.0250(9) 0.0229(9) 0.0271(9) -0.0038(7) 0.0028(7) -0.0074(8)
C25 0.0234(9) 0.0218(9) 0.0360(10) 0.0038(7) 0.0047(8) -0.0066(8)
C26 0.0254(9) 0.0195(9) 0.0250(9) 0.0014(7) -0.0011(7) -0.0079(8)
C27 0.0233(9) 0.0182(8) 0.0184(8) -0.0005(6) -0.0002(6) -0.0046(7)
C28 0.0277(10) 0.0335(10) 0.0237(9) 0.0008(8) 0.0002(7) -0.0135(8)
C29 0.0270(10) 0.0287(10) 0.0269(9) 0.0025(7) -0.0022(7) -0.0102(8)
C30 0.0282(10) 0.0255(10) 0.0341(10) -0.0064(8) 0.0048(8) -0.0093(8)
C31 0.0260(10) 0.0284(10) 0.0414(11) -0.0012(8) 0.0043(8) -0.0072(8)
C32 0.0295(10) 0.0262(10) 0.0276(9) 0.0010(7) 0.0004(8) -0.0133(8)
C 0.0265(10) 0.0329(10) 0.0375(11) 0.0034(8) -0.0027(8) -0.0133(9)
C34 0.0293(10) 0.0279(10) 0.0329(10) -0.0063(8) 0.0061(8) -0.0129(8)
C35 0.0374(11) 0.0255(10) 0.0398(11) -0.0115(8) 0.0132(9) -0.0117(9)
C36 0.0302(10) 0.0275(10) 0.0291(10) -0.0014(8) 0.0090(8) -0.0080(8)
C37 0.0338(11) 0.0291(10) 0.0276(10) 0.0021(8) -0.0035(8) -0.0113(9)
C38 0.0271(10) 0.0269(10) 0.0329(10) -0.0012(8) -0.0072(8) -0.0090(8)
C39 0.0280(10) 0.0265(9) 0.0255(9) 0.0090(7) -0.0103(7) -0.0132(8)
C40 0.0317(11) 0.0482(13) 0.0449(12) -0.0195(10) 0.0056(9) -0.0181(10)
C41 0.0373(11) 0.0318(10) 0.0292(10) -0.0082(8) 0.0050(8) -0.0132(9)
C42 0.0308(10) 0.0392(12) 0.0308(10) 0.0084(9) -0.0040(8) -0.0172(9)
C43 0.0303(10) 0.0356(11) 0.0334(10) -0.0110(8) 0.0058(8) -0.0143(9)
C44 0.0481(13) 0.0348(11) 0.0310(10) -0.0098(8) 0.0126(9) -0.0214(10)
C45 0.0377(12) 0.0245(10) 0.0378(11) 0.0066(8) -0.0138(9) -0.0118(9)
C46 0.0369(12) 0.0533(14) 0.0362(11) -0.0137(10) -0.0068(9) -0.0120(11)
C47 0.0285(11) 0.0370(12) 0.0424(12) 0.0112(9) 0.0091(9) -0.0050(10)
C48 0.0390(12) 0.0335(12) 0.0445(12) -0.0060(9) 0.0162(10) -0.0065(10)
N2 0.0357(11) 0.0564(13) 0.0680(14) 0.0248(11) 0.0187(10) 0.0085(10)
C50 0.0377(12) 0.0631(16) 0.0397(12) 0.0193(11) -0.0114(10) -0.0291(12)
C51 0.0542(15) 0.0502(14) 0.0495(13) 0.0267(11) -0.0270(11) -0.0380(13)
C52 0.0262(11) 0.0454(13) 0.0376(11) 0.0029(9) 0.0034(8) -0.0088(10)
C53 0.0461(13) 0.0404(12) 0.0300(11) -0.0056(9) -0.0010(9) -0.0086(10)
C54 0.0567(15) 0.0310(12) 0.0497(13) 0.0137(10) -0.0269(11) -0.0229(11)

loop_
_atom_type_symbol
_atom_type_description
_atom_type_scat_dispersion_real
_atom_type_scat_dispersion_imag
_atom_type_scat_source
C C 0.0033 0.0016 'International Tables Vol C Tables 4.2.6.8 and 6.1.1.4'
H H 0.0000 0.0000 'International Tables Vol C Tables 4.2.6.8 and 6.1.1.4'
N N 0.0061 0.0033 'International Tables Vol C Tables 4.2.6.8 and 6.1.1.4'

loop_
_geom_angle_atom_site_label_1
_geom_angle_atom_site_label_2
_geom_angle_atom_site_label_3
_geom_angle
C27 C2 C19 118.37(15)
C27 C2 C22 126.96(15)
C19 C2 C22 114.65(14)
C17 C3 C21 130.53(16)
C8 C4 C5 121.27(16)
C8 C4 C15 123.96(16)
C5 C4 C15 114.75(15)
C30 C5 C34 117.14(17)
C30 C5 C4 123.03(16)
C34 C5 C4 119.83(17)
C32 C6 C29 117.87(16)
C32 C6 C17 120.53(16)
C29 C6 C17 121.59(16)
C35 C7 C31 119.16(18)
C4 C8 C21 131.25(16)
C12 C9 C18 119.82(16)
C12 C9 C14 119.46(16)
C18 C9 C14 120.62(16)
C44 C10 C23 120.81(19)
C36 C11 C22 120.74(17)
C20 C12 C9 120.08(17)
C16 C13 C22 121.08(17)
N1 C14 C9 177.52(18)
C41 C15 C43 118.50(18)
C41 C15 C4 121.55(16)
C43 C15 C4 119.81(17)
C13 C16 C25 119.37(17)
C3 C17 C6 119.08(15)
C3 C17 C39 125.03(16)
C6 C17 C39 115.84(14)
C24 C18 C9 119.41(17)
C24 C19 C20 117.76(16)
C24 C19 C2 120.54(15)
C20 C19 C2 121.65(15)
C12 C20 C19 121.25(16)
C8 C21 C3 115.09(14)
C8 C21 C27 114.49(15)
C3 C21 C27 109.37(14)
C8 C21 C26 103.93(13)
C3 C21 C26 106.49(14)
C27 C21 C26 106.67(13)
C13 C22 C11 118.79(16)
C13 C22 C2 118.84(15)
C11 C22 C2 122.34(15)
C28 C23 C10 118.15(17)
C28 C23 C26 121.56(16)
C10 C23 C26 120.23(16)
C18 C24 C19 121.66(17)
C16 C25 C36 120.29(17)
C16 C25 C47 118.71(17)
C36 C25 C47 120.97(17)
C23 C26 C21 115.91(14)
C2 C27 C21 134.60(16)
C23 C28 C52 121.10(18)
C C29 C6 120.91(17)
C31 C30 C5 121.35(18)
C30 C31 C7 120.4(2)
C37 C32 C6 120.97(17)
C29 C C38 120.47(18)
C35 C34 C5 121.39(19)
C7 C35 C34 120.52(19)
C11 C36 C25 119.72(17)
C38 C37 C32 120.53(18)
C37 C38 C 119.24(18)
C42 C39 C45 118.56(18)
C42 C39 C17 121.22(17)
C45 C39 C17 120.21(17)
C46 C40 C43 120.1(2)
C15 C41 C53 121.1(2)
C39 C42 C50 120.7(2)
C40 C43 C15 120.5(2)
C10 C44 C48 120.30(19)
C54 C45 C39 120.5(2)
C40 C46 C53 120.2(2)
N2 C47 C25 178.4(2)
C52 C48 C44 119.64(19)
C51 C50 C42 120.0(2)
C50 C51 C54 120.2(2)
C48 C52 C28 120.0(2)
C46 C53 C41 119.6(2)
C45 C54 C51 120.1(2)

loop_
_geom_bond_atom_site_label_1
_geom_bond_atom_site_label_2
_geom_bond_distance
N1 C14 1.147(2)
C2 C27 1.338(2)
C2 C19 1.496(2)
C2 C22 1.499(2)
C3 C17 1.337(2)
C3 C21 1.518(2)
C4 C8 1.341(2)
C4 C5 1.498(3)
C4 C15 1.500(3)
C5 C30 1.399(3)
C5 C34 1.403(3)
C6 C32 1.394(3)
C6 C29 1.400(3)
C6 C17 1.491(2)
C7 C35 1.377(3)
C7 C31 1.392(3)
C8 C21 1.514(2)
C9 C12 1.395(3)
C9 C18 1.395(3)
C9 C14 1.439(3)
C10 C44 1.387(3)
C10 C23 1.395(3)
C11 C36 1.382(3)
C11 C22 1.394(2)
C12 C20 1.376(3)
C13 C16 1.383(3)
C13 C22 1.393(3)
C15 C41 1.389(3)
C15 C43 1.392(3)
C16 C25 1.392(3)
C17 C39 1.502(2)
C18 C24 1.383(3)
C19 C24 1.399(2)
C19 C20 1.401(2)
C21 C27 1.521(2)
C21 C26 1.589(2)
C23 C28 1.393(3)
C23 C26 1.508(2)
C25 C36 1.392(3)
C25 C47 1.441(3)
C28 C52 1.389(3)
C29 C 1.382(3)
C30 C31 1.385(3)
C32 C37 1.385(3)
C C38 1.385(3)
C34 C35 1.387(3)
C37 C38 1.382(3)
C39 C42 1.390(3)
C39 C45 1.398(3)
C40 C46 1.377(3)
C40 C43 1.389(3)
C41 C53 1.388(3)
C42 C50 1.399(3)
C44 C48 1.384(3)
C45 C54 1.392(3)
C46 C53 1.380(3)
C47 N2 1.146(3)
C48 C52 1.385(3)
C50 C51 1.377(4)
C51 C54 1.383(4)

loop_
_cod_related_entry_id
_cod_related_entry_database
_cod_related_entry_code
1 ChemSpider 9116719
